data_7204083
loop_
_publ_author_name
'Kiviniemi, Sari'
'Nissinen, Maija'
'Alaviuhkola, Terhi'
'Rissanen, Kari'
'Pursiainen, Jouni'

_publ_section_title
;
 The complexation of tetraphenylborate with organic N-heteroaromatic
 cations
;
_journal_issue 12
_journal_name_full 'Journal of the Chemical Society, Perkin Transactions 2'
_journal_page_first 2364
_journal_paper_doi 10.1039/b100775k
_journal_year 2001
_chemical_formula_sum 'C35 H35 B N2 O2'
_chemical_formula_weight 526.46
_space_group_IT_number 14
_symmetry_cell_setting monoclinic
_symmetry_space_group_name_Hall '-P 2yn'
_symmetry_space_group_name_H-M 'P 1 21/n 1'
_atom_sites_solution_hydrogens geom
_atom_sites_solution_primary direct
_atom_sites_solution_secondary difmap
_audit_creation_method SHELXL-97
_cell_angle_alpha 90.00
_cell_angle_beta 98.991(3)
_cell_angle_gamma 90.00
_cell_formula_units_Z 4
_cell_length_a 11.2280(6)
_cell_length_b 16.220(1)
_cell_length_c 16.2719(7)
_cell_measurement_temperature 173.0(2)
_cell_volume 2927.0(3)
_computing_structure_refinement 'SHELXL-97 (Sheldrick, 1997)'
_computing_structure_solution 'SHELXS-97 (Sheldrick, 1997)'
_diffrn_ambient_temperature 173.0(2)
_diffrn_measured_fraction_theta_full 0.991
_diffrn_measured_fraction_theta_max 0.991
_diffrn_radiation_monochromator graphite
_diffrn_radiation_source 'fine-focus sealed tube'
_diffrn_radiation_type MoK\a
_diffrn_radiation_wavelength 0.71073
_diffrn_reflns_av_R_equivalents 0.0583
_diffrn_reflns_av_sigmaI/netI 0.0777
_diffrn_reflns_limit_h_max 13
_diffrn_reflns_limit_h_min -12
_diffrn_reflns_limit_k_max 17
_diffrn_reflns_limit_k_min -19
_diffrn_reflns_limit_l_max 19
_diffrn_reflns_limit_l_min -19
_diffrn_reflns_number 14479
_diffrn_reflns_theta_full 25.02
_diffrn_reflns_theta_max 25.02
_diffrn_reflns_theta_min 3.11
_exptl_absorpt_coefficient_mu 0.073
_exptl_absorpt_correction_T_max 0.9855
_exptl_absorpt_correction_T_min 0.9749
_exptl_absorpt_correction_type none
_exptl_crystal_colour 'pale yellow'
_exptl_crystal_density_diffrn 1.195
_exptl_crystal_density_method 'not measured'
_exptl_crystal_description block
_exptl_crystal_F_000 1120
_exptl_crystal_size_max 0.35
_exptl_crystal_size_mid 0.20
_exptl_crystal_size_min 0.20
_refine_diff_density_max 0.601
_refine_diff_density_min -0.469
_refine_diff_density_rms 0.058
_refine_ls_extinction_method none
_refine_ls_goodness_of_fit_ref 1.036
_refine_ls_hydrogen_treatment mixed
_refine_ls_matrix_type full
_refine_ls_number_parameters 377
_refine_ls_number_reflns 5122
_refine_ls_number_restraints 2
_refine_ls_restrained_S_all 1.042
_refine_ls_R_factor_all 0.1344
_refine_ls_R_factor_gt 0.0823
_refine_ls_shift/su_max 0.000
_refine_ls_shift/su_mean 0.000
_refine_ls_structure_factor_coef Fsqd
_refine_ls_weighting_details 'calc w=1/[\s^2^(Fo^2^)+(0.1075P)^2^+3.0787P] where P=(Fo^2^+2Fc^2^)/3'
_refine_ls_weighting_scheme calc
_refine_ls_wR_factor_gt 0.2035
_refine_ls_wR_factor_ref 0.2342
_reflns_number_gt 3261
_reflns_number_total 5122
_reflns_threshold_expression >2sigma(I)
_cod_data_source_file b100775k.txt
_cod_data_source_block comp4
_cod_original_sg_symbol_H-M P21/n
_cod_database_code 7204083

loop_
_symmetry_equiv_pos_as_xyz
'x, y, z'
'-x+1/2, y+1/2, -z+1/2'
'-x, -y, -z'
'x-1/2, -y-1/2, z-1/2'

loop_
_atom_site_label
_atom_site_type_symbol
_atom_site_fract_x
_atom_site_fract_y
_atom_site_fract_z
_atom_site_U_iso_or_equiv
_atom_site_adp_type
_atom_site_occupancy
_atom_site_symmetry_multiplicity
_atom_site_calc_flag
_atom_site_refinement_flags
_atom_site_disorder_assembly
_atom_site_disorder_group
C1 C 0.5134(3) 0.2122(2) 0.1719(2) 0.0302(8) Uani 1 1 d . . .
C2 C 0.5946(3) 0.2291(2) 0.2435(2) 0.0404(9) Uani 1 1 d . . .
H2 H 0.6476 0.2747 0.2430 0.049 Uiso 1 1 calc R . .
C3 C 0.6020(4) 0.1826(3) 0.3155(2) 0.0542(11) Uani 1 1 d . . .
H3 H 0.6594 0.1964 0.3628 0.065 Uiso 1 1 calc R . .
C4 C 0.5257(4) 0.1164(3) 0.3185(3) 0.0583(12) Uani 1 1 d . . .
H4 H 0.5311 0.0836 0.3673 0.070 Uiso 1 1 calc R . .
C5 C 0.4414(4) 0.0982(3) 0.2495(2) 0.0512(11) Uani 1 1 d . . .
H5 H 0.3872 0.0534 0.2509 0.061 Uiso 1 1 calc R . .
C6 C 0.4366(3) 0.1456(2) 0.1786(2) 0.0385(9) Uani 1 1 d . . .
H6 H 0.3779 0.1322 0.1319 0.046 Uiso 1 1 calc R . .
C7 C 0.3740(3) 0.3247(2) 0.09434(19) 0.0268(7) Uani 1 1 d . . .
C8 C 0.3803(3) 0.3880(2) 0.1543(2) 0.0332(8) Uani 1 1 d . . .
H8 H 0.4560 0.4000 0.1871 0.040 Uiso 1 1 calc R . .
C9 C 0.2798(3) 0.4336(2) 0.1671(2) 0.0383(9) Uani 1 1 d . . .
H9 H 0.2878 0.4753 0.2086 0.046 Uiso 1 1 calc R . .
C10 C 0.1685(3) 0.4185(2) 0.1200(2) 0.0401(9) Uani 1 1 d . . .
H10 H 0.1001 0.4500 0.1283 0.048 Uiso 1 1 calc R . .
C11 C 0.1584(3) 0.3569(2) 0.0607(2) 0.0375(9) Uani 1 1 d . . .
H11 H 0.0826 0.3460 0.0276 0.045 Uiso 1 1 calc R . .
C12 C 0.2597(3) 0.3105(2) 0.0494(2) 0.0300(8) Uani 1 1 d . . .
H12 H 0.2501 0.2674 0.0093 0.036 Uiso 1 1 calc R . .
C13 C 0.6119(3) 0.3292(2) 0.08084(19) 0.0281(8) Uani 1 1 d . . .
C14 C 0.7301(3) 0.2990(2) 0.0997(2) 0.0423(10) Uani 1 1 d . . .
H14 H 0.7426 0.2444 0.1203 0.051 Uiso 1 1 calc R . .
C15 C 0.8298(3) 0.3468(3) 0.0892(2) 0.0475(11) Uani 1 1 d . . .
H15 H 0.9086 0.3246 0.1040 0.057 Uiso 1 1 calc R . .
C16 C 0.8159(3) 0.4254(2) 0.0578(2) 0.0401(9) Uani 1 1 d . . .
H16 H 0.8840 0.4573 0.0495 0.048 Uiso 1 1 calc R . .
C17 C 0.7008(3) 0.4572(2) 0.0387(2) 0.0349(8) Uani 1 1 d . . .
H17 H 0.6892 0.5115 0.0171 0.042 Uiso 1 1 calc R . .
C18 C 0.6020(3) 0.4101(2) 0.05097(19) 0.0278(8) Uani 1 1 d . . .
H18 H 0.5240 0.4339 0.0385 0.033 Uiso 1 1 calc R . .
C19 C 0.4806(3) 0.2122(2) 0.0024(2) 0.0292(8) Uani 1 1 d . . .
C20 C 0.4264(3) 0.2414(2) -0.0753(2) 0.0305(8) Uani 1 1 d . . .
H20 H 0.3918 0.2950 -0.0783 0.037 Uiso 1 1 calc R . .
C21 C 0.4204(3) 0.1962(2) -0.1483(2) 0.0392(9) Uani 1 1 d . . .
H21 H 0.3809 0.2185 -0.1993 0.047 Uiso 1 1 calc R . .
C22 C 0.4715(4) 0.1194(3) -0.1467(3) 0.0567(12) Uani 1 1 d . . .
H22 H 0.4685 0.0879 -0.1961 0.068 Uiso 1 1 calc R . .
C23 C 0.5277(6) 0.0891(3) -0.0709(3) 0.0796(17) Uani 1 1 d . . .
H23 H 0.5643 0.0362 -0.0687 0.096 Uiso 1 1 calc R . .
C24 C 0.5318(5) 0.1338(3) 0.0010(2) 0.0604(13) Uani 1 1 d . . .
H24 H 0.5708 0.1106 0.0518 0.073 Uiso 1 1 calc R . .
C26 C 0.3198(4) 0.6762(3) 0.1328(3) 0.0537(12) Uani 1 1 d . . .
H26 H 0.2865 0.6712 0.0756 0.064 Uiso 1 1 calc R . .
C27 C 0.4156(4) 0.6278(3) 0.1654(2) 0.0460(10) Uani 1 1 d . . .
H27 H 0.4478 0.5887 0.1314 0.055 Uiso 1 1 calc R . .
C28 C 0.4646(4) 0.6361(2) 0.2478(2) 0.0432(10) Uani 1 1 d . . .
C29 C 0.4119(4) 0.6907(3) 0.2966(2) 0.0482(10) Uani 1 1 d . . .
H29 H 0.4426 0.6960 0.3541 0.058 Uiso 1 1 calc R . .
C30 C 0.3159(4) 0.7368(3) 0.2617(2) 0.0521(11) Uani 1 1 d . . .
H30 H 0.2793 0.7739 0.2954 0.063 Uiso 1 1 calc R . .
C31 C 0.1718(5) 0.7854(5) 0.1465(3) 0.0853(19) Uani 1 1 d . . .
H31A H 0.1009 0.7668 0.1708 0.102 Uiso 0.559(13) 1 calc PR A 1
H31B H 0.1927 0.8409 0.1695 0.102 Uiso 0.559(13) 1 calc PR A 1
H31C H 0.1100 0.7535 0.1095 0.102 Uiso 0.441(13) 1 calc PR A 2
H31D H 0.1337 0.8084 0.1924 0.102 Uiso 0.441(13) 1 calc PR A 2
C32 C 0.1303(8) 0.7966(6) 0.0575(5) 0.057(3) Uani 0.559(13) 1 d P A 1
H32A H 0.1762 0.8412 0.0365 0.086 Uiso 0.559(13) 1 calc PR A 1
H32B H 0.0444 0.8107 0.0483 0.086 Uiso 0.559(13) 1 calc PR A 1
H32C H 0.1426 0.7454 0.0279 0.086 Uiso 0.559(13) 1 calc PR A 1
C32B C 0.2102(14) 0.8429(10) 0.1063(10) 0.091(6) Uani 0.441(13) 1 d P A 2
H32D H 0.1429 0.8785 0.0829 0.137 Uiso 0.441(13) 1 calc PR A 2
H32E H 0.2483 0.8199 0.0611 0.137 Uiso 0.441(13) 1 calc PR A 2
H32F H 0.2696 0.8753 0.1434 0.137 Uiso 0.441(13) 1 calc PR A 2
C33 C 0.5761(4) 0.5904(3) 0.2861(3) 0.0508(11) Uani 1 1 d . . .
C35 C 0.7245(5) 0.4952(4) 0.2613(3) 0.0780(16) Uani 1 1 d . . .
H35A H 0.7876 0.5336 0.2858 0.117 Uiso 1 1 calc R . .
H35B H 0.7510 0.4662 0.2145 0.117 Uiso 1 1 calc R . .
H35C H 0.7089 0.4551 0.3034 0.117 Uiso 1 1 calc R . .
B1 B 0.4954(3) 0.2697(2) 0.0872(2) 0.0267(8) Uani 1 1 d . . .
N25 N 0.2725(3) 0.7305(2) 0.1808(2) 0.0534(10) Uani 1 1 d . A .
O33 O 0.6252(3) 0.6010(2) 0.35677(19) 0.0746(10) Uani 1 1 d . . .
O34 O 0.6149(3) 0.5407(2) 0.23192(17) 0.0624(9) Uani 1 1 d . . .
C52 C 0.6954(10) 0.4385(7) 0.4760(4) 0.099(4) Uani 0.744(13) 1 d PD B 1
H52A H 0.7488 0.4807 0.4587 0.149 Uiso 0.744(13) 1 calc PR B 1
H52B H 0.6250 0.4316 0.4328 0.149 Uiso 0.744(13) 1 calc PR B 1
H52C H 0.7390 0.3861 0.4847 0.149 Uiso 0.744(13) 1 calc PR B 1
C52B C 0.633(3) 0.3970(12) 0.4845(11) 0.099(4) Uani 0.256(13) 1 d PD B 2
H52D H 0.6183 0.4237 0.4299 0.149 Uiso 0.256(13) 1 calc PR B 2
H52E H 0.5634 0.3636 0.4924 0.149 Uiso 0.256(13) 1 calc PR B 2
H52F H 0.7047 0.3615 0.4878 0.149 Uiso 0.256(13) 1 calc PR B 2
C51 C 0.6558(6) 0.4641(4) 0.5539(5) 0.106(2) Uani 1 1 d D . .
N50 N 0.6296(8) 0.4867(5) 0.6186(5) 0.152(3) Uani 1 1 d . B .

loop_
_atom_site_aniso_label
_atom_site_aniso_U_11
_atom_site_aniso_U_22
_atom_site_aniso_U_33
_atom_site_aniso_U_23
_atom_site_aniso_U_13
_atom_site_aniso_U_12
C1 0.0292(17) 0.034(2) 0.0292(18) 0.0044(14) 0.0094(15) 0.0019(15)
C2 0.0332(19) 0.050(2) 0.037(2) 0.0129(17) 0.0012(16) -0.0065(17)
C3 0.050(2) 0.072(3) 0.036(2) 0.017(2) -0.0053(18) -0.008(2)
C4 0.071(3) 0.064(3) 0.039(2) 0.027(2) 0.009(2) -0.008(2)
C5 0.062(3) 0.050(3) 0.043(2) 0.0157(19) 0.009(2) -0.018(2)
C6 0.045(2) 0.040(2) 0.0303(19) 0.0057(16) 0.0037(16) -0.0100(18)
C7 0.0285(17) 0.0277(18) 0.0259(16) 0.0040(14) 0.0093(14) -0.0052(14)
C8 0.0277(18) 0.039(2) 0.0339(18) -0.0018(15) 0.0089(15) -0.0064(15)
C9 0.038(2) 0.039(2) 0.042(2) -0.0069(17) 0.0184(18) -0.0022(16)
C10 0.032(2) 0.043(2) 0.049(2) 0.0008(18) 0.0194(18) 0.0066(17)
C11 0.0227(17) 0.050(2) 0.041(2) 0.0067(18) 0.0082(15) -0.0010(16)
C12 0.0279(17) 0.033(2) 0.0299(17) 0.0010(14) 0.0087(14) -0.0049(15)
C13 0.0257(17) 0.035(2) 0.0243(16) 0.0028(14) 0.0054(13) 0.0006(14)
C14 0.0293(19) 0.047(2) 0.052(2) 0.0221(19) 0.0116(17) 0.0080(17)
C15 0.0211(18) 0.071(3) 0.051(2) 0.016(2) 0.0078(17) 0.0059(18)
C16 0.0283(19) 0.055(3) 0.038(2) 0.0052(18) 0.0077(16) -0.0130(18)
C17 0.037(2) 0.035(2) 0.0337(19) 0.0016(16) 0.0087(16) -0.0067(16)
C18 0.0250(17) 0.0309(19) 0.0283(17) -0.0001(14) 0.0066(14) 0.0008(14)
C19 0.0300(18) 0.0287(19) 0.0311(18) 0.0015(14) 0.0115(15) 0.0013(15)
C20 0.0266(17) 0.0327(19) 0.0324(18) -0.0006(15) 0.0054(15) -0.0016(15)
C21 0.035(2) 0.049(2) 0.033(2) -0.0023(17) 0.0064(16) -0.0098(18)
C22 0.076(3) 0.049(3) 0.050(3) -0.018(2) 0.025(2) -0.004(2)
C23 0.144(5) 0.040(3) 0.059(3) -0.004(2) 0.030(3) 0.039(3)
C24 0.099(4) 0.047(3) 0.037(2) 0.0068(19) 0.018(2) 0.032(3)
C26 0.039(2) 0.086(3) 0.038(2) -0.014(2) 0.0104(19) -0.013(2)
C27 0.051(2) 0.052(3) 0.038(2) -0.0137(18) 0.0160(19) -0.015(2)
C28 0.052(2) 0.043(2) 0.037(2) -0.0054(17) 0.0151(18) -0.0096(19)
C29 0.061(3) 0.053(3) 0.031(2) -0.0081(18) 0.0112(19) -0.003(2)
C30 0.056(3) 0.068(3) 0.035(2) -0.009(2) 0.016(2) 0.002(2)
C31 0.051(3) 0.156(6) 0.050(3) 0.014(3) 0.015(2) 0.022(3)
C32 0.052(5) 0.068(6) 0.051(5) -0.014(4) 0.005(4) 0.021(5)
C32B 0.078(10) 0.093(11) 0.109(12) 0.033(10) 0.033(9) 0.031(9)
C33 0.065(3) 0.046(3) 0.042(2) -0.0085(19) 0.011(2) -0.001(2)
C35 0.080(4) 0.091(4) 0.062(3) -0.006(3) 0.012(3) 0.035(3)
B1 0.0244(18) 0.030(2) 0.0259(19) 0.0023(16) 0.0045(15) -0.0006(16)
N25 0.0419(19) 0.085(3) 0.0357(18) -0.0078(18) 0.0146(16) -0.0047(18)
O33 0.090(3) 0.079(3) 0.050(2) -0.0158(17) -0.0032(18) 0.0201(19)
O34 0.070(2) 0.070(2) 0.0474(17) -0.0127(15) 0.0117(15) 0.0154(17)
C52 0.148(9) 0.113(8) 0.049(4) 0.046(4) 0.054(4) 0.077(7)
C52B 0.148(9) 0.113(8) 0.049(4) 0.046(4) 0.054(4) 0.077(7)
C51 0.099(5) 0.076(5) 0.134(6) 0.030(4) -0.011(5) -0.009(4)
N50 0.184(8) 0.149(7) 0.130(6) -0.004(5) 0.048(6) -0.016(5)

loop_
_atom_type_symbol
_atom_type_description
_atom_type_scat_dispersion_real
_atom_type_scat_dispersion_imag
_atom_type_scat_source
C C 0.0033 0.0016 'International Tables Vol C Tables 4.2.6.8 and 6.1.1.4'
H H 0.0000 0.0000 'International Tables Vol C Tables 4.2.6.8 and 6.1.1.4'
B B 0.0013 0.0007 'International Tables Vol C Tables 4.2.6.8 and 6.1.1.4'
N N 0.0061 0.0033 'International Tables Vol C Tables 4.2.6.8 and 6.1.1.4'
O O 0.0106 0.0060 'International Tables Vol C Tables 4.2.6.8 and 6.1.1.4'

loop_
_geom_angle_atom_site_label_1
_geom_angle_atom_site_label_2
_geom_angle_atom_site_label_3
_geom_angle
_geom_angle_site_symmetry_1
_geom_angle_site_symmetry_3
_geom_angle_publ_flag
C2 C1 C6 114.8(3) . . ?
C2 C1 B1 124.5(3) . . ?
C6 C1 B1 120.4(3) . . ?
C3 C2 C1 123.1(4) . . ?
C4 C3 C2 119.9(4) . . ?
C3 C4 C5 119.2(3) . . ?
C6 C5 C4 119.5(4) . . ?
C5 C6 C1 123.5(3) . . ?
C12 C7 C8 115.2(3) . . ?
C12 C7 B1 125.2(3) . . ?
C8 C7 B1 119.4(3) . . ?
C9 C8 C7 122.4(3) . . ?
C10 C9 C8 120.5(3) . . ?
C11 C10 C9 118.9(3) . . ?
C10 C11 C12 120.1(3) . . ?
C7 C12 C11 122.8(3) . . ?
C18 C13 C14 115.1(3) . . ?
C18 C13 B1 123.5(3) . . ?
C14 C13 B1 121.2(3) . . ?
C15 C14 C13 122.0(3) . . ?
C16 C15 C14 121.0(3) . . ?
C15 C16 C17 118.6(3) . . ?
C16 C17 C18 120.2(3) . . ?
C17 C18 C13 123.0(3) . . ?
C24 C19 C20 114.6(3) . . ?
C24 C19 B1 122.6(3) . . ?
C20 C19 B1 122.5(3) . . ?
C21 C20 C19 123.4(3) . . ?
C22 C21 C20 120.0(4) . . ?
C21 C22 C23 118.1(4) . . ?
C24 C23 C22 121.5(4) . . ?
C23 C24 C19 122.4(4) . . ?
N25 C26 C27 120.6(4) . . ?
C26 C27 C28 119.5(4) . . ?
C27 C28 C29 118.7(4) . . ?
C27 C28 C33 122.5(4) . . ?
C29 C28 C33 118.8(3) . . ?
C30 C29 C28 119.7(4) . . ?
N25 C30 C29 120.9(4) . . ?
C32B C31 C32 58.2(9) . . ?
C32B C31 N25 109.8(7) . . ?
C32 C31 N25 123.8(5) . . ?
O33 C33 O34 125.1(4) . . ?
O33 C33 C28 123.5(4) . . ?
O34 C33 C28 111.4(4) . . ?
C13 B1 C7 111.2(3) . . ?
C13 B1 C1 112.9(3) . . ?
C7 B1 C1 104.0(2) . . ?
C13 B1 C19 104.8(2) . . ?
C7 B1 C19 112.9(3) . . ?
C1 B1 C19 111.2(3) . . ?
C30 N25 C26 120.5(4) . . ?
C30 N25 C31 117.9(4) . . ?
C26 N25 C31 121.6(4) . . ?
C33 O34 C35 116.3(3) . . ?
N50 C51 C52 176.5(10) . . ?
N50 C51 C52B 144.9(14) . . ?
C52 C51 C52B 38.2(10) . . ?

loop_
_geom_bond_atom_site_label_1
_geom_bond_atom_site_label_2
_geom_bond_distance
_geom_bond_site_symmetry_2
_geom_bond_publ_flag
C1 C2 1.390(5) . ?
C1 C6 1.397(5) . ?
C1 B1 1.651(5) . ?
C2 C3 1.384(5) . ?
C3 C4 1.380(6) . ?
C4 C5 1.382(6) . ?
C5 C6 1.380(5) . ?
C7 C12 1.394(5) . ?
C7 C8 1.410(5) . ?
C7 B1 1.648(5) . ?
C8 C9 1.392(5) . ?
C9 C10 1.382(5) . ?
C10 C11 1.381(5) . ?
C11 C12 1.400(5) . ?
C13 C18 1.397(5) . ?
C13 C14 1.402(5) . ?
C13 B1 1.642(5) . ?
C14 C15 1.393(5) . ?
C15 C16 1.374(6) . ?
C16 C17 1.381(5) . ?
C17 C18 1.387(5) . ?
C19 C24 1.397(5) . ?
C19 C20 1.397(5) . ?
C19 B1 1.652(5) . ?
C20 C21 1.389(5) . ?
C21 C22 1.369(6) . ?
C22 C23 1.384(7) . ?
C23 C24 1.372(6) . ?
C26 N25 1.341(5) . ?
C26 C27 1.370(6) . ?
C27 C28 1.374(5) . ?
C28 C29 1.383(5) . ?
C28 C33 1.503(6) . ?
C29 C30 1.360(6) . ?
C30 N25 1.334(5) . ?
C31 C32B 1.255(14) . ?
C31 C32 1.461(9) . ?
C31 N25 1.478(6) . ?
C33 O33 1.207(5) . ?
C33 O34 1.318(5) . ?
C35 O34 1.450(5) . ?
C52 C51 1.467(8) . ?
C52B C51 1.560(10) . ?
C51 N50 1.193(9) . ?

loop_
_geom_torsion_atom_site_label_1
_geom_torsion_atom_site_label_2
_geom_torsion_atom_site_label_3
_geom_torsion_atom_site_label_4
_geom_torsion
_geom_torsion_site_symmetry_1
_geom_torsion_site_symmetry_2
_geom_torsion_site_symmetry_3
_geom_torsion_site_symmetry_4
_geom_torsion_publ_flag
C6 C1 C2 C3 1.7(5) . . . . ?
B1 C1 C2 C3 175.6(4) . . . . ?
C1 C2 C3 C4 -0.5(7) . . . . ?
C2 C3 C4 C5 -1.1(7) . . . . ?
C3 C4 C5 C6 1.2(7) . . . . ?
C4 C5 C6 C1 0.1(6) . . . . ?
C2 C1 C6 C5 -1.5(5) . . . . ?
B1 C1 C6 C5 -175.7(4) . . . . ?
C12 C7 C8 C9 -0.6(5) . . . . ?
B1 C7 C8 C9 -176.1(3) . . . . ?
C7 C8 C9 C10 -0.7(5) . . . . ?
C8 C9 C10 C11 0.8(5) . . . . ?
C9 C10 C11 C12 0.4(5) . . . . ?
C8 C7 C12 C11 1.8(5) . . . . ?
B1 C7 C12 C11 177.0(3) . . . . ?
C10 C11 C12 C7 -1.8(5) . . . . ?
C18 C13 C14 C15 0.0(5) . . . . ?
B1 C13 C14 C15 175.5(3) . . . . ?
C13 C14 C15 C16 -1.5(6) . . . . ?
C14 C15 C16 C17 1.6(6) . . . . ?
C15 C16 C17 C18 -0.2(5) . . . . ?
C16 C17 C18 C13 -1.4(5) . . . . ?
C14 C13 C18 C17 1.4(5) . . . . ?
B1 C13 C18 C17 -173.9(3) . . . . ?
C24 C19 C20 C21 1.5(5) . . . . ?
B1 C19 C20 C21 175.4(3) . . . . ?
C19 C20 C21 C22 -1.4(5) . . . . ?
C20 C21 C22 C23 0.3(6) . . . . ?
C21 C22 C23 C24 0.6(8) . . . . ?
C22 C23 C24 C19 -0.4(9) . . . . ?
C20 C19 C24 C23 -0.6(7) . . . . ?
B1 C19 C24 C23 -174.5(4) . . . . ?
N25 C26 C27 C28 -1.0(6) . . . . ?
C26 C27 C28 C29 3.0(6) . . . . ?
C26 C27 C28 C33 -174.6(4) . . . . ?
C27 C28 C29 C30 -2.2(6) . . . . ?
C33 C28 C29 C30 175.5(4) . . . . ?
C28 C29 C30 N25 -0.6(6) . . . . ?
C27 C28 C33 O33 174.9(4) . . . . ?
C29 C28 C33 O33 -2.8(6) . . . . ?
C27 C28 C33 O34 -2.6(6) . . . . ?
C29 C28 C33 O34 179.7(4) . . . . ?
C18 C13 B1 C7 -24.8(4) . . . . ?
C14 C13 B1 C7 160.2(3) . . . . ?
C18 C13 B1 C1 -141.2(3) . . . . ?
C14 C13 B1 C1 43.7(4) . . . . ?
C18 C13 B1 C19 97.5(3) . . . . ?
C14 C13 B1 C19 -77.5(4) . . . . ?
C12 C7 B1 C13 134.5(3) . . . . ?
C8 C7 B1 C13 -50.5(4) . . . . ?
C12 C7 B1 C1 -103.7(3) . . . . ?
C8 C7 B1 C1 71.3(4) . . . . ?
C12 C7 B1 C19 16.9(4) . . . . ?
C8 C7 B1 C19 -168.1(3) . . . . ?
C2 C1 B1 C13 20.8(4) . . . . ?
C6 C1 B1 C13 -165.7(3) . . . . ?
C2 C1 B1 C7 -99.9(4) . . . . ?
C6 C1 B1 C7 73.6(4) . . . . ?
C2 C1 B1 C19 138.3(3) . . . . ?
C6 C1 B1 C19 -48.2(4) . . . . ?
C24 C19 B1 C13 94.4(4) . . . . ?
C20 C19 B1 C13 -79.1(4) . . . . ?
C24 C19 B1 C7 -144.4(4) . . . . ?
C20 C19 B1 C7 42.1(4) . . . . ?
C24 C19 B1 C1 -28.0(4) . . . . ?
C20 C19 B1 C1 158.6(3) . . . . ?
C29 C30 N25 C26 2.7(6) . . . . ?
C29 C30 N25 C31 -177.2(4) . . . . ?
C27 C26 N25 C30 -1.9(6) . . . . ?
C27 C26 N25 C31 178.0(4) . . . . ?
C32B C31 N25 C30 103.7(10) . . . . ?
C32 C31 N25 C30 168.1(7) . . . . ?
C32B C31 N25 C26 -76.1(11) . . . . ?
C32 C31 N25 C26 -11.8(9) . . . . ?
O33 C33 O34 C35 0.6(7) . . . . ?
C28 C33 O34 C35 178.1(4) . . . . ?
